data_7108987
loop_
_publ_author_name
'Pawel Skowronek'
'Beata Warzajtis'
'Urszula Rychlewska'
'Jacek Gawronski'

_publ_section_title
;
 Self-assembly of a covalent organic cage with exceptionally large and
 symmetrical interior cavity: the role of entropy of symmetry
;
_journal_name_full Chem.Commun.
_journal_page_first 2524
_journal_paper_doi 10.1039/c3cc39098e
_journal_volume 49
_journal_year 2013
_chemical_formula_moiety 'C192 H240 N24 O12, 12(O)'
_chemical_formula_sum 'C192 H240 N24 O24'
_chemical_formula_weight 3268.08
_space_group_IT_number 114
_symmetry_cell_setting tetragonal
_symmetry_space_group_name_Hall 'P -4 2n'
_symmetry_space_group_name_H-M 'P -4 21 c'
_atom_sites_solution_hydrogens geom
_atom_sites_solution_primary direct
_atom_sites_solution_secondary difmap
_audit_creation_method SHELXL-97
_audit_update_record
;
2012-11-07 # Formatted by publCIF
;
_cell_angle_alpha 90.00
_cell_angle_beta 90.00
_cell_angle_gamma 90.00
_cell_formula_units_Z 2
_cell_length_a 25.7826(5)
_cell_length_b 25.7826(5)
_cell_length_c 25.6888(7)
_cell_measurement_reflns_used 13703
_cell_measurement_temperature 100(2)
_cell_measurement_theta_max 51.7299
_cell_measurement_theta_min 2.4207
_cell_volume 17076.4(7)
_computing_cell_refinement
;
CrysAlisPro, Agilent Technologies (2011)
;
_computing_data_collection
;
CrysAlisPro, Agilent Technologies (2011)
;
_computing_data_reduction
;
CrysAlisPro, Agilent Technologies (2011)
;
_computing_molecular_graphics
;
Mercury (Bruno, et al. 2002)
;
_computing_publication_material 'SHELXL-97 (Sheldrick, 2008)'
_computing_structure_refinement 'SHELXL-97 (Sheldrick, 2008)'
_computing_structure_solution 'SHELXS-86 (Sheldrick, 2008)'
_diffrn_ambient_temperature 100(2)
_diffrn_measured_fraction_theta_full 0.998
_diffrn_measured_fraction_theta_max 0.998
_diffrn_measurement_device_type 'SuperNova, Atlas'
_diffrn_measurement_method '\w scans'
_diffrn_radiation_monochromator graphite
_diffrn_radiation_source 'fine-focus sealed tube'
_diffrn_radiation_type CuK\a
_diffrn_radiation_wavelength 1.54178
_diffrn_reflns_av_R_equivalents 0.0739
_diffrn_reflns_av_sigmaI/netI 0.0340
_diffrn_reflns_limit_h_max 22
_diffrn_reflns_limit_h_min -23
_diffrn_reflns_limit_k_max 23
_diffrn_reflns_limit_k_min -23
_diffrn_reflns_limit_l_max 19
_diffrn_reflns_limit_l_min -23
_diffrn_reflns_number 61966
_diffrn_reflns_theta_full 44.49
_diffrn_reflns_theta_max 44.49
_diffrn_reflns_theta_min 4.85
_diffrn_standards_decay_% 0
_diffrn_standards_interval_count 50
_diffrn_standards_number 2
_exptl_absorpt_coefficient_mu 0.338
_exptl_absorpt_correction_T_max 1.00000
_exptl_absorpt_correction_T_min 0.68967
_exptl_absorpt_correction_type multi-scan
_exptl_absorpt_process_details
;
CrysAlisPro (Empirical absorption correction using spherical harmonics,
implemented in SCALE3 ABSPACK scaling algorithm, Agilent Technologies 2011)
;
_exptl_crystal_colour yellow
_exptl_crystal_density_diffrn 0.636
_exptl_crystal_density_method 'not measured'
_exptl_crystal_description prism
_exptl_crystal_F_000 3504
_exptl_crystal_size_max 0.60
_exptl_crystal_size_mid 0.30
_exptl_crystal_size_min 0.30
_platon_squeeze_details
;
;
_refine_diff_density_max 0.243
_refine_diff_density_min -0.114
_refine_diff_density_rms 0.029
_refine_ls_abs_structure_details 'Flack H D (1983), Acta Cryst. A39, 876-881'
_refine_ls_abs_structure_Flack -0.7(5)
_refine_ls_extinction_method none
_refine_ls_goodness_of_fit_ref 1.022
_refine_ls_hydrogen_treatment constr
_refine_ls_matrix_type full
_refine_ls_number_parameters 505
_refine_ls_number_reflns 6726
_refine_ls_number_restraints 151
_refine_ls_restrained_S_all 1.082
_refine_ls_R_factor_all 0.0926
_refine_ls_R_factor_gt 0.0760
_refine_ls_shift/su_max 0.000
_refine_ls_shift/su_mean 0.000
_refine_ls_structure_factor_coef Fsqd
_refine_ls_weighting_details 'calc w=1/[\s^2^(Fo^2^)+(0.1572P)^2^+0.0000P] where P=(Fo^2^+2Fc^2^)/3'
_refine_ls_weighting_scheme calc
_refine_ls_wR_factor_gt 0.2269
_refine_ls_wR_factor_ref 0.2396
_reflns_number_gt 4536
_reflns_number_total 6726
_reflns_threshold_expression >2sigma(I)
_cod_data_source_file c3cc39098e.txt
_cod_data_source_block tetr
_cod_original_sg_symbol_H-M P-42(1)c
_cod_database_code 7108987

loop_
_symmetry_equiv_pos_as_xyz
'x, y, z'
'-x, -y, z'
'y, -x, -z'
'-y, x, -z'
'-x+1/2, y+1/2, -z+1/2'
'x+1/2, -y+1/2, -z+1/2'
'-y+1/2, -x+1/2, z+1/2'
'y+1/2, x+1/2, z+1/2'

loop_
_atom_site_label
_atom_site_type_symbol
_atom_site_fract_x
_atom_site_fract_y
_atom_site_fract_z
_atom_site_U_iso_or_equiv
_atom_site_adp_type
_atom_site_occupancy
_atom_site_symmetry_multiplicity
_atom_site_calc_flag
_atom_site_refinement_flags
C1 C 0.2124(3) 0.6044(3) 0.7474(3) 0.142(2) Uani 1 1 d U
H1 H 0.1840 0.6121 0.7220 0.171 Uiso 1 1 calc R
C2 C 0.2311(3) 0.5509(2) 0.7372(3) 0.141(2) Uani 1 1 d U
H2A H 0.2413 0.5485 0.7001 0.169 Uiso 1 1 calc R
H2B H 0.2627 0.5450 0.7583 0.169 Uiso 1 1 calc R
C3 C 0.1947(3) 0.5099(3) 0.7482(3) 0.154(2) Uani 1 1 d U
H3 H 0.1648 0.5128 0.7236 0.185 Uiso 1 1 calc R
C4 C 0.1748(3) 0.5121(3) 0.8025(4) 0.175(3) Uani 1 1 d U
H4A H 0.2035 0.5039 0.8268 0.211 Uiso 1 1 calc R
H4B H 0.1477 0.4853 0.8069 0.211 Uiso 1 1 calc R
C5 C 0.1504(3) 0.5692(3) 0.8177(4) 0.154(2) Uani 1 1 d U
H5 H 0.1178 0.5746 0.7973 0.185 Uiso 1 1 calc R
C6 C 0.1907(3) 0.6118(3) 0.8018(3) 0.156(2) Uani 1 1 d U
H6A H 0.1738 0.6463 0.8039 0.188 Uiso 1 1 calc R
H6B H 0.2197 0.6115 0.8271 0.188 Uiso 1 1 calc R
C7 C 0.2466(3) 0.6776(3) 0.7092(3) 0.137(2) Uani 1 1 d U
H7 H 0.2143 0.6807 0.6916 0.165 Uiso 1 1 calc R
C8 C 0.28771(16) 0.71734(19) 0.6991(2) 0.148(2) Uani 1 1 d GU
C9 C 0.33461(18) 0.7158(2) 0.72578(18) 0.153(2) Uani 1 1 d GU
C10 C 0.37218(15) 0.7533(2) 0.71623(19) 0.148(2) Uani 1 1 d GU
C11 C 0.36287(19) 0.79228(19) 0.6800(2) 0.174(3) Uani 1 1 d GU
H11 H 0.3886 0.8179 0.6735 0.209 Uiso 1 1 calc R
C12 C 0.3160(2) 0.79378(18) 0.65337(18) 0.153(2) Uani 1 1 d GU
C13 C 0.27840(16) 0.7563(2) 0.66293(19) 0.144(2) Uani 1 1 d GU
H13 H 0.2463 0.7573 0.6447 0.173 Uiso 1 1 calc R
C14 C 0.3056(3) 0.8398(3) 0.6112(3) 0.152(2) Uani 1 1 d U
C15 C 0.3255(3) 0.8873(3) 0.6346(4) 0.187(3) Uani 1 1 d U
H15A H 0.3621 0.8826 0.6437 0.225 Uiso 1 1 calc R
H15B H 0.3056 0.8953 0.6661 0.225 Uiso 1 1 calc R
H15C H 0.3222 0.9159 0.6098 0.225 Uiso 1 1 calc R
C16 C 0.3401(3) 0.8173(3) 0.5620(3) 0.191(3) Uani 1 1 d U
H16A H 0.3250 0.7846 0.5499 0.229 Uiso 1 1 calc R
H16B H 0.3758 0.8114 0.5734 0.229 Uiso 1 1 calc R
H16C H 0.3398 0.8426 0.5335 0.229 Uiso 1 1 calc R
C17 C 0.2494(3) 0.8382(4) 0.5966(4) 0.218(4) Uani 1 1 d U
H17A H 0.2408 0.8037 0.5831 0.262 Uiso 1 1 calc R
H17B H 0.2425 0.8643 0.5697 0.262 Uiso 1 1 calc R
H17C H 0.2281 0.8455 0.6273 0.262 Uiso 1 1 calc R
C18 C 0.4203(3) 0.7534(3) 0.7456(3) 0.144(2) Uani 1 1 d U
H18 H 0.4242 0.7253 0.7692 0.173 Uiso 1 1 calc R
C21 C 0.4996(3) 0.7725(4) 0.7756(3) 0.185(3) Uani 1 1 d U
H21 H 0.4939 0.7428 0.7999 0.222 Uiso 1 1 calc R
C22 C 0.5491(3) 0.7638(3) 0.7441(3) 0.173(3) Uani 1 1 d U
H22A H 0.5440 0.7343 0.7200 0.208 Uiso 1 1 calc R
H22B H 0.5567 0.7951 0.7230 0.208 Uiso 1 1 calc R
C23 C 0.5944(2) 0.7526(3) 0.7801(3) 0.166(3) Uani 1 1 d U
H23 H 0.5871 0.7212 0.8018 0.199 Uiso 1 1 calc R
C24 C 0.6032(3) 0.8001(3) 0.8150(3) 0.158(2) Uani 1 1 d U
H24A H 0.6336 0.7942 0.8378 0.190 Uiso 1 1 calc R
H24B H 0.6103 0.8309 0.7932 0.190 Uiso 1 1 calc R
C25 C 0.5578(3) 0.8091(3) 0.8463(3) 0.161(2) Uani 1 1 d U
H25 H 0.5488 0.7772 0.8665 0.193 Uiso 1 1 calc R
C26 C 0.5094(3) 0.8261(4) 0.8092(3) 0.175(3) Uani 1 1 d U
H26A H 0.5189 0.8554 0.7862 0.210 Uiso 1 1 calc R
H26B H 0.4785 0.8356 0.8300 0.210 Uiso 1 1 calc R
C27 C 0.5642(3) 0.8470(4) 0.9329(4) 0.173(3) Uani 1 1 d U
H27 H 0.5608 0.8129 0.9465 0.207 Uiso 1 1 calc R
C28 C 0.5697(2) 0.8909(2) 0.9679(3) 0.197(4) Uani 1 1 d GU
C29 C 0.5716(2) 0.87893(19) 1.0206(3) 0.177(3) Uani 1 1 d GU
C30 C 0.5805(2) 0.9179(3) 1.0569(2) 0.180(3) Uani 1 1 d GU
C31 C 0.5873(3) 0.9688(2) 1.0405(3) 0.226(4) Uani 1 1 d GU
H31 H 0.5934 0.9954 1.0654 0.271 Uiso 1 1 calc R
C32 C 0.5854(2) 0.98076(18) 0.9878(3) 0.204(4) Uani 1 1 d GU
C33 C 0.5766(2) 0.9418(3) 0.9515(2) 0.182(3) Uani 1 1 d GU
H33 H 0.5752 0.9500 0.9155 0.218 Uiso 1 1 calc R
C34 C 0.5919(5) 1.0362(4) 0.9667(5) 0.223(4) Uani 1 1 d U
C35 C 0.5809(8) 1.0547(5) 0.9146(6) 0.358(9) Uani 1 1 d U
H35A H 0.5883 1.0919 0.9126 0.429 Uiso 1 1 calc R
H35B H 0.5443 1.0486 0.9065 0.429 Uiso 1 1 calc R
H35C H 0.6027 1.0361 0.8896 0.429 Uiso 1 1 calc R
C36 C 0.6547(4) 1.0490(4) 0.9815(5) 0.270(5) Uani 1 1 d U
H36A H 0.6635 1.0841 0.9700 0.324 Uiso 1 1 calc R
H36B H 0.6772 1.0239 0.9638 0.324 Uiso 1 1 calc R
H36C H 0.6597 1.0463 1.0192 0.324 Uiso 1 1 calc R
C37 C 0.5657(4) 1.0767(3) 1.0097(5) 0.243(4) Uani 1 1 d U
H37A H 0.5688 1.1124 0.9969 0.292 Uiso 1 1 calc R
H37B H 0.5838 1.0735 1.0430 0.292 Uiso 1 1 calc R
H37C H 0.5289 1.0681 1.0145 0.292 Uiso 1 1 calc R
C47 C 0.6676(3) 0.7027(3) 0.7544(3) 0.159(2) Uani 1 1 d U
H47 H 0.6561 0.6797 0.7809 0.191 Uiso 1 1 calc R
C48 C 0.71222(17) 0.6876(2) 0.7231(2) 0.155(2) Uani 1 1 d GU
C49 C 0.7347(2) 0.63921(19) 0.7310(2) 0.152(2) Uani 1 1 d GU
C50 C 0.7778(2) 0.62449(16) 0.7020(2) 0.152(2) Uani 1 1 d GU
C51 C 0.79832(19) 0.6581(2) 0.6651(2) 0.185(3) Uani 1 1 d GU
H51 H 0.8277 0.6481 0.6452 0.222 Uiso 1 1 calc R
C52 C 0.7758(2) 0.70648(19) 0.65718(18) 0.152(2) Uani 1 1 d GU
C53 C 0.7328(2) 0.72121(16) 0.6862(2) 0.141(2) Uani 1 1 d GU
H53 H 0.7174 0.7543 0.6808 0.169 Uiso 1 1 calc R
C54 C 0.7990(4) 0.7429(3) 0.6129(4) 0.180(3) Uani 1 1 d U
C55 C 0.7618(5) 0.7928(3) 0.6122(3) 0.252(4) Uani 1 1 d U
H55A H 0.7261 0.7819 0.6052 0.302 Uiso 1 1 calc R
H55B H 0.7733 0.8168 0.5849 0.302 Uiso 1 1 calc R
H55C H 0.7634 0.8103 0.6461 0.302 Uiso 1 1 calc R
C56 C 0.8559(4) 0.7519(4) 0.6209(4) 0.219(4) Uani 1 1 d U
H56A H 0.8740 0.7184 0.6218 0.263 Uiso 1 1 calc R
H56B H 0.8614 0.7701 0.6539 0.263 Uiso 1 1 calc R
H56C H 0.8695 0.7729 0.5922 0.263 Uiso 1 1 calc R
C57 C 0.7935(5) 0.7177(3) 0.5632(3) 0.245(4) Uani 1 1 d U
H57A H 0.7568 0.7105 0.5566 0.294 Uiso 1 1 calc R
H57B H 0.8130 0.6851 0.5634 0.294 Uiso 1 1 calc R
H57C H 0.8071 0.7404 0.5358 0.294 Uiso 1 1 calc R
C67 C 0.0916(4) 0.5786(3) 0.8853(4) 0.184(3) Uani 1 1 d U
H67 H 0.0648 0.5843 0.8606 0.221 Uiso 1 1 calc R
C77 C 0.1950(3) 0.4221(3) 0.7080(3) 0.171(3) Uani 1 1 d U
H77 H 0.1643 0.4295 0.6890 0.206 Uiso 1 1 calc R
N1 N 0.25317(19) 0.6415(2) 0.7391(3) 0.1501(19) Uani 1 1 d U
N2 N 0.1377(3) 0.5689(2) 0.8722(3) 0.1603(19) Uani 1 1 d U
N3 N 0.2164(2) 0.4574(2) 0.7444(3) 0.1579(19) Uani 1 1 d U
N21 N 0.4533(3) 0.7813(3) 0.7448(3) 0.187(3) Uani 1 1 d U
N23 N 0.6434(2) 0.7447(3) 0.7482(2) 0.1585(19) Uani 1 1 d U
N25 N 0.5639(3) 0.8546(3) 0.8825(4) 0.190(3) Uani 1 1 d U
O9 O 0.34615(16) 0.67687(19) 0.7593(2) 0.1698(18) Uani 1 1 d U
H9 H 0.3210 0.6561 0.7595 0.204 Uiso 1 1 d R
O29 O 0.56376(19) 0.82674(19) 1.0338(2) 0.1808(19) Uani 1 1 d U
H29 H 0.5472 0.8247 1.0618 0.217 Uiso 1 1 d R
O49 O 0.71379(17) 0.60955(18) 0.76917(19) 0.1637(16) Uani 1 1 d U
H49 H 0.7321 0.5827 0.7712 0.196 Uiso 1 1 d R
O1W O 0.3542(3) 0.5827(2) 0.8423(3) 0.242(3) Uani 1 1 d .
O3W O 0.6740(3) 0.52644(19) 0.8566(4) 0.303(5) Uani 1 1 d .
O2W O 0.5433(5) 0.7107(3) 1.0857(4) 0.369(7) Uani 1 1 d .

loop_
_atom_site_aniso_label
_atom_site_aniso_U_11
_atom_site_aniso_U_22
_atom_site_aniso_U_33
_atom_site_aniso_U_23
_atom_site_aniso_U_13
_atom_site_aniso_U_12
C1 0.126(5) 0.156(5) 0.145(5) 0.028(5) -0.045(4) -0.006(4)
C2 0.160(5) 0.126(4) 0.136(5) 0.029(4) -0.020(4) 0.002(4)
C3 0.122(5) 0.133(4) 0.206(7) 0.008(5) -0.010(5) 0.037(4)
C4 0.154(6) 0.146(5) 0.227(8) 0.004(5) 0.022(6) -0.001(4)
C5 0.142(5) 0.135(5) 0.185(6) -0.015(5) -0.030(5) -0.003(4)
C6 0.123(5) 0.176(5) 0.170(6) 0.004(5) -0.036(4) -0.008(4)
C7 0.150(5) 0.135(5) 0.128(5) -0.004(4) -0.026(4) 0.017(4)
C8 0.088(4) 0.169(5) 0.186(7) 0.003(4) 0.002(4) 0.026(4)
C9 0.096(4) 0.204(7) 0.158(6) -0.025(5) -0.027(4) 0.019(4)
C10 0.107(4) 0.224(7) 0.113(5) -0.017(4) 0.001(4) -0.021(4)
C11 0.157(5) 0.220(7) 0.146(7) -0.033(5) -0.024(5) 0.057(5)
C12 0.170(5) 0.160(5) 0.129(5) -0.024(4) 0.051(4) 0.053(4)
C13 0.119(4) 0.145(5) 0.169(6) 0.016(4) 0.000(4) 0.028(4)
C14 0.146(5) 0.185(6) 0.124(5) 0.012(4) 0.012(4) 0.001(5)
C15 0.157(6) 0.165(5) 0.241(9) -0.001(5) 0.027(6) 0.018(5)
C16 0.203(7) 0.169(6) 0.201(7) -0.001(5) 0.050(6) 0.000(5)
C17 0.164(6) 0.215(8) 0.275(11) 0.076(7) -0.012(6) 0.019(6)
C18 0.090(4) 0.182(6) 0.160(5) -0.006(5) 0.002(4) -0.033(4)
C21 0.107(4) 0.234(8) 0.214(8) -0.031(6) -0.032(4) 0.018(5)
C22 0.131(4) 0.192(7) 0.195(7) -0.005(5) -0.007(4) 0.027(5)
C23 0.104(4) 0.163(5) 0.229(8) -0.027(5) -0.005(4) 0.023(4)
C24 0.144(5) 0.168(6) 0.163(6) -0.021(4) 0.007(4) 0.043(5)
C25 0.122(5) 0.177(6) 0.183(6) -0.005(5) -0.011(4) -0.022(4)
C26 0.123(4) 0.257(8) 0.145(6) 0.003(5) -0.008(4) -0.010(5)
C27 0.127(5) 0.180(6) 0.212(7) -0.031(7) -0.020(7) -0.015(5)
C28 0.238(9) 0.148(5) 0.205(7) -0.022(5) -0.036(8) -0.059(6)
C29 0.143(5) 0.150(5) 0.239(7) -0.019(5) 0.013(6) 0.031(5)
C30 0.134(5) 0.144(5) 0.261(9) -0.053(6) -0.009(6) 0.008(5)
C31 0.289(11) 0.162(6) 0.227(8) -0.072(6) -0.099(9) 0.030(7)
C32 0.253(9) 0.122(5) 0.238(9) -0.030(5) -0.023(9) 0.021(5)
C33 0.160(6) 0.164(5) 0.220(7) -0.018(5) -0.019(6) -0.004(5)
C34 0.241(8) 0.155(6) 0.274(10) -0.005(6) 0.052(8) -0.012(7)
C35 0.53(2) 0.259(13) 0.283(11) 0.014(9) -0.064(14) 0.160(14)
C36 0.222(7) 0.212(8) 0.376(15) 0.040(9) 0.089(8) -0.021(7)
C37 0.219(7) 0.132(5) 0.379(12) -0.075(8) -0.036(9) 0.025(5)
C47 0.157(5) 0.131(5) 0.190(7) -0.049(5) 0.032(5) 0.018(4)
C48 0.149(5) 0.173(6) 0.144(6) -0.013(4) 0.010(4) 0.056(5)
C49 0.164(6) 0.115(4) 0.176(7) -0.010(4) 0.034(5) -0.003(4)
C50 0.156(5) 0.139(5) 0.160(7) 0.019(4) 0.040(4) 0.055(5)
C51 0.227(8) 0.128(5) 0.199(8) 0.016(5) 0.089(6) 0.063(5)
C52 0.190(6) 0.181(6) 0.086(4) 0.011(4) 0.007(4) 0.035(5)
C53 0.174(6) 0.118(4) 0.131(6) -0.014(4) 0.014(4) 0.026(4)
C54 0.228(7) 0.163(6) 0.150(6) 0.003(5) 0.023(6) -0.043(5)
C55 0.444(13) 0.166(6) 0.146(7) 0.006(5) 0.059(9) 0.026(8)
C56 0.255(7) 0.200(7) 0.201(8) 0.009(6) 0.107(6) -0.055(7)
C57 0.438(14) 0.195(7) 0.100(5) -0.016(5) 0.078(6) 0.051(8)
C67 0.159(6) 0.160(6) 0.233(9) -0.032(6) -0.052(6) 0.076(6)
C77 0.167(6) 0.154(6) 0.194(8) 0.016(5) -0.025(5) -0.004(5)
N1 0.100(3) 0.153(4) 0.198(6) 0.016(4) -0.024(4) -0.003(3)
N2 0.173(5) 0.132(4) 0.175(5) 0.002(4) -0.034(5) 0.010(4)
N3 0.146(4) 0.148(4) 0.180(5) 0.013(4) -0.009(4) 0.023(3)
N21 0.101(4) 0.227(7) 0.233(7) -0.021(5) -0.010(4) -0.023(4)
N23 0.132(4) 0.155(4) 0.189(5) -0.023(4) -0.026(4) 0.032(3)
N25 0.147(5) 0.192(6) 0.231(7) -0.097(6) 0.003(6) 0.001(4)
O9 0.110(3) 0.179(4) 0.220(5) 0.001(3) -0.044(3) 0.006(3)
O29 0.174(4) 0.148(3) 0.221(5) -0.032(3) 0.027(3) -0.010(3)
O49 0.147(3) 0.166(4) 0.177(4) 0.013(3) 0.047(3) 0.012(3)
O1W 0.252(6) 0.172(4) 0.303(7) 0.067(5) -0.078(6) -0.010(4)
O3W 0.317(8) 0.128(3) 0.465(12) 0.010(5) 0.232(9) 0.015(4)
O2W 0.542(18) 0.236(7) 0.329(10) -0.141(8) -0.114(11) 0.119(9)

loop_
_atom_type_symbol
_atom_type_description
_atom_type_scat_dispersion_real
_atom_type_scat_dispersion_imag
_atom_type_scat_source
C C 0.0181 0.0091 'International Tables Vol C Tables 4.2.6.8 and 6.1.1.4'
H H 0.0000 0.0000 'International Tables Vol C Tables 4.2.6.8 and 6.1.1.4'
N N 0.0311 0.0180 'International Tables Vol C Tables 4.2.6.8 and 6.1.1.4'
O O 0.0492 0.0322 'International Tables Vol C Tables 4.2.6.8 and 6.1.1.4'

loop_
_geom_angle_atom_site_label_1
_geom_angle_atom_site_label_2
_geom_angle_atom_site_label_3
_geom_angle
_geom_angle_site_symmetry_1
_geom_angle_site_symmetry_3
N1 C1 C2 110.7(6) . .
N1 C1 C6 108.8(6) . .
C2 C1 C6 113.6(6) . .
N1 C1 H1 107.8 . .
C2 C1 H1 107.8 . .
C6 C1 H1 107.8 . .
C3 C2 C1 115.8(6) . .
C3 C2 H2A 108.3 . .
C1 C2 H2A 108.3 . .
C3 C2 H2B 108.3 . .
C1 C2 H2B 108.3 . .
H2A C2 H2B 107.4 . .
C2 C3 N3 114.5(6) . .
C2 C3 C4 112.4(7) . .
N3 C3 C4 103.3(6) . .
C2 C3 H3 108.8 . .
N3 C3 H3 108.8 . .
C4 C3 H3 108.8 . .
C3 C4 C5 112.9(7) . .
C3 C4 H4A 109.0 . .
C5 C4 H4A 109.0 . .
C3 C4 H4B 109.0 . .
C5 C4 H4B 109.0 . .
H4A C4 H4B 107.8 . .
N2 C5 C6 114.1(7) . .
N2 C5 C4 108.3(7) . .
C6 C5 C4 108.1(6) . .
N2 C5 H5 108.8 . .
C6 C5 H5 108.8 . .
C4 C5 H5 108.8 . .
C1 C6 C5 113.3(7) . .
C1 C6 H6A 108.9 . .
C5 C6 H6A 108.9 . .
C1 C6 H6B 108.9 . .
C5 C6 H6B 108.9 . .
H6A C6 H6B 107.7 . .
N1 C7 C8 122.3(6) . .
N1 C7 H7 118.9 . .
C8 C7 H7 118.9 . .
C9 C8 C13 120.0 . .
C9 C8 C7 120.8(4) . .
C13 C8 C7 119.2(4) . .
O9 C9 C8 121.6(4) . .
O9 C9 C10 118.3(4) . .
C8 C9 C10 120.0 . .
C11 C10 C9 120.0 . .
C11 C10 C18 119.7(5) . .
C9 C10 C18 120.3(5) . .
C10 C11 C12 120.0 . .
C10 C11 H11 120.0 . .
C12 C11 H11 120.0 . .
C11 C12 C13 120.0 . .
C11 C12 C14 119.4(5) . .
C13 C12 C14 120.6(4) . .
C12 C13 C8 120.0 . .
C12 C13 H13 120.0 . .
C8 C13 H13 120.0 . .
C15 C14 C17 117.9(7) . .
C15 C14 C12 106.2(6) . .
C17 C14 C12 107.8(6) . .
C15 C14 C16 115.0(6) . .
C17 C14 C16 108.6(7) . .
C12 C14 C16 99.5(5) . .
C14 C15 H15A 109.5 . .
C14 C15 H15B 109.5 . .
H15A C15 H15B 109.5 . .
C14 C15 H15C 109.5 . .
H15A C15 H15C 109.5 . .
H15B C15 H15C 109.5 . .
C14 C16 H16A 109.5 . .
C14 C16 H16B 109.5 . .
H16A C16 H16B 109.5 . .
C14 C16 H16C 109.5 . .
H16A C16 H16C 109.5 . .
H16B C16 H16C 109.5 . .
C14 C17 H17A 109.5 . .
C14 C17 H17B 109.5 . .
H17A C17 H17B 109.5 . .
C14 C17 H17C 109.5 . .
H17A C17 H17C 109.5 . .
H17B C17 H17C 109.5 . .
N21 C18 C10 130.0(8) . .
N21 C18 H18 115.0 . .
C10 C18 H18 115.0 . .
N21 C21 C22 114.9(7) . .
N21 C21 C26 106.4(6) . .
C22 C21 C26 105.8(6) . .
N21 C21 H21 109.8 . .
C22 C21 H21 109.8 . .
C26 C21 H21 109.8 . .
C23 C22 C21 110.3(6) . .
C23 C22 H22A 109.6 . .
C21 C22 H22A 109.6 . .
C23 C22 H22B 109.6 . .
C21 C22 H22B 109.6 . .
H22A C22 H22B 108.1 . .
C22 C23 N23 109.6(6) . .
C22 C23 C24 108.5(6) . .
N23 C23 C24 107.3(6) . .
C22 C23 H23 110.4 . .
N23 C23 H23 110.4 . .
C24 C23 H23 110.4 . .
C25 C24 C23 109.6(7) . .
C25 C24 H24A 109.8 . .
C23 C24 H24A 109.8 . .
C25 C24 H24B 109.8 . .
C23 C24 H24B 109.8 . .
H24A C24 H24B 108.2 . .
C24 C25 N25 112.7(6) . .
C24 C25 C26 109.8(6) . .
N25 C25 C26 103.5(7) . .
C24 C25 H25 110.2 . .
N25 C25 H25 110.2 . .
C26 C25 H25 110.2 . .
C25 C26 C21 101.5(6) . .
C25 C26 H26A 111.5 . .
C21 C26 H26A 111.5 . .
C25 C26 H26B 111.5 . .
C21 C26 H26B 111.5 . .
H26A C26 H26B 109.3 . .
N25 C27 C28 119.8(9) . .
N25 C27 H27 120.1 . .
C28 C27 H27 120.1 . .
C29 C28 C33 120.0 . .
C29 C28 C27 115.7(6) . .
C33 C28 C27 124.1(6) . .
C30 C29 C28 120.0 . .
C30 C29 O29 123.8(6) . .
C28 C29 O29 116.2(6) . .
C31 C30 C29 120.0 . .
C31 C30 C67 117.2(6) . 3_567
C29 C30 C67 122.6(6) . 3_567
C30 C31 C32 120.0 . .
C30 C31 H31 120.0 . .
C32 C31 H31 120.0 . .
C31 C32 C33 120.0 . .
C31 C32 C34 123.1(7) . .
C33 C32 C34 116.9(7) . .
C32 C33 C28 120.0 . .
C32 C33 H33 120.0 . .
C28 C33 H33 120.0 . .
C35 C34 C32 127.7(11) . .
C35 C34 C37 109.0(10) . .
C32 C34 C37 107.7(8) . .
C35 C34 C36 109.3(12) . .
C32 C34 C36 101.9(9) . .
C37 C34 C36 96.7(8) . .
C34 C35 H35A 109.5 . .
C34 C35 H35B 109.5 . .
H35A C35 H35B 109.5 . .
C34 C35 H35C 109.5 . .
H35A C35 H35C 109.5 . .
H35B C35 H35C 109.5 . .
C34 C36 H36A 109.5 . .
C34 C36 H36B 109.5 . .
H36A C36 H36B 109.5 . .
C34 C36 H36C 109.5 . .
H36A C36 H36C 109.5 . .
H36B C36 H36C 109.5 . .
C34 C37 H37A 109.5 . .
C34 C37 H37B 109.5 . .
H37A C37 H37B 109.5 . .
C34 C37 H37C 109.5 . .
H37A C37 H37C 109.5 . .
H37B C37 H37C 109.5 . .
N23 C47 C48 123.4(8) . .
N23 C47 H47 118.3 . .
C48 C47 H47 118.3 . .
C49 C48 C53 120.0 . .
C49 C48 C47 119.3(5) . .
C53 C48 C47 120.7(5) . .
O49 C49 C48 116.5(4) . .
O49 C49 C50 123.5(4) . .
C48 C49 C50 120.0 . .
C51 C50 C49 120.0 . .
C51 C50 C77 114.8(5) . 2_665
C49 C50 C77 125.1(5) . 2_665
C50 C51 C52 120.0 . .
C50 C51 H51 120.0 . .
C52 C51 H51 120.0 . .
C53 C52 C51 120.0 . .
C53 C52 C54 121.5(5) . .
C51 C52 C54 118.5(5) . .
C52 C53 C48 120.0 . .
C52 C53 H53 120.0 . .
C48 C53 H53 120.0 . .
C57 C54 C56 106.6(9) . .
C57 C54 C52 109.3(7) . .
C56 C54 C52 111.2(7) . .
C57 C54 C55 107.1(8) . .
C56 C54 C55 117.5(8) . .
C52 C54 C55 104.9(7) . .
C54 C55 H55A 109.5 . .
C54 C55 H55B 109.5 . .
H55A C55 H55B 109.5 . .
C54 C55 H55C 109.5 . .
H55A C55 H55C 109.5 . .
H55B C55 H55C 109.5 . .
C54 C56 H56A 109.5 . .
C54 C56 H56B 109.5 . .
H56A C56 H56B 109.5 . .
C54 C56 H56C 109.5 . .
H56A C56 H56C 109.5 . .
H56B C56 H56C 109.5 . .
C54 C57 H57A 109.5 . .
C54 C57 H57B 109.5 . .
H57A C57 H57B 109.5 . .
C54 C57 H57C 109.5 . .
H57A C57 H57C 109.5 . .
H57B C57 H57C 109.5 . .
N2 C67 C30 115.0(17) . 4_657
N2 C67 H67 122.5 . .
C30 C67 H67 122.5 4_657 .
C50 C77 N3 115.4(15) 2_665 .
C50 C77 H77 122.3 2_665 .
N3 C77 H77 122.3 . .
C7 N1 C1 120.0(6) . .
C67 N2 C5 118.2(8) . .
C77 N3 C3 119.2(6) . .
C18 N21 C21 121.3(8) . .
C47 N23 C23 117.1(7) . .
C27 N25 C25 119.7(9) . .
C9 O9 H9 107.9 . .
C29 O29 H29 109.9 . .
C49 O49 H49 106.7 . .

loop_
_geom_bond_atom_site_label_1
_geom_bond_atom_site_label_2
_geom_bond_distance
_geom_bond_site_symmetry_2
C1 N1 1.437(8) .
C1 C2 1.485(8) .
C1 C6 1.517(9) .
C1 H1 1.0000 .
C2 C3 1.442(9) .
C2 H2A 0.9900 .
C2 H2B 0.9900 .
C3 N3 1.467(8) .
C3 C4 1.486(10) .
C3 H3 1.0000 .
C4 C5 1.649(10) .
C4 H4A 0.9900 .
C4 H4B 0.9900 .
C5 N2 1.438(9) .
C5 C6 1.568(10) .
C5 H5 1.0000 .
C6 H6A 0.9900 .
C6 H6B 0.9900 .
C7 N1 1.220(7) .
C7 C8 1.495(8) .
C7 H7 0.9500 .
C8 C9 1.3900 .
C8 C13 1.3900 .
C9 O9 1.356(6) .
C9 C10 1.3900 .
C10 C11 1.3900 .
C10 C18 1.452(8) .
C11 C12 1.3900 .
C11 H11 0.9500 .
C12 C13 1.3900 .
C12 C14 1.630(8) .
C13 H13 0.9500 .
C14 C15 1.457(10) .
C14 C17 1.498(10) .
C14 C16 1.649(9) .
C15 H15A 0.9800 .
C15 H15B 0.9800 .
C15 H15C 0.9800 .
C16 H16A 0.9800 .
C16 H16B 0.9800 .
C16 H16C 0.9800 .
C17 H17A 0.9800 .
C17 H17B 0.9800 .
C17 H17C 0.9800 .
C18 N21 1.114(7) .
C18 H18 0.9500 .
C21 N21 1.450(9) .
C21 C22 1.528(10) .
C21 C26 1.647(11) .
C21 H21 1.0000 .
C22 C23 1.519(10) .
C22 H22A 0.9900 .
C22 H22B 0.9900 .
C23 N23 1.522(9) .
C23 C24 1.536(9) .
C23 H23 1.0000 .
C24 C25 1.439(9) .
C24 H24A 0.9900 .
C24 H24B 0.9900 .
C25 N25 1.504(10) .
C25 C26 1.630(10) .
C25 H25 1.0000 .
C26 H26A 0.9900 .
C26 H26B 0.9900 .
C27 N25 1.308(10) .
C27 C28 1.452(10) .
C27 H27 0.9500 .
C28 C29 1.3900 .
C28 C33 1.3900 .
C29 C30 1.3900 .
C29 O29 1.402(6) .
C30 C31 1.3900 .
C30 C67 1.503(11) 3_567
C31 C32 1.3900 .
C31 H31 0.9500 .
C32 C33 1.3900 .
C32 C34 1.538(11) .
C33 H33 0.9500 .
C34 C35 1.447(15) .
C34 C37 1.665(14) .
C34 C36 1.696(15) .
C35 H35A 0.9800 .
C35 H35B 0.9800 .
C35 H35C 0.9800 .
C36 H36A 0.9800 .
C36 H36B 0.9800 .
C36 H36C 0.9800 .
C37 H37A 0.9800 .
C37 H37B 0.9800 .
C37 H37C 0.9800 .
C47 N23 1.260(8) .
C47 C48 1.457(8) .
C47 H47 0.9500 .
C48 C49 1.3900 .
C48 C53 1.3900 .
C49 O49 1.355(5) .
C49 C50 1.3900 .
C50 C51 1.3900 .
C50 C77 1.400(9) 2_665
C51 C52 1.3900 .
C51 H51 0.9500 .
C52 C53 1.3900 .
C52 C54 1.591(9) .
C53 H53 0.9500 .
C54 C57 1.439(11) .
C54 C56 1.500(12) .
C54 C55 1.605(13) .
C55 H55A 0.9800 .
C55 H55B 0.9800 .
C55 H55C 0.9800 .
C56 H56A 0.9800 .
C56 H56B 0.9800 .
C56 H56C 0.9800 .
C57 H57A 0.9800 .
C57 H57B 0.9800 .
C57 H57C 0.9800 .
C67 N2 1.261(9) .
C67 C30 1.50(6) 4_657
C67 H67 0.9500 .
C77 C50 1.40(5) 2_665
C77 N3 1.417(9) .
C77 H77 0.9500 .
O9 H9 0.8397 .
O29 H29 0.8400 .
O49 H49 0.8403 .

loop_
_geom_torsion_atom_site_label_1
_geom_torsion_atom_site_label_2
_geom_torsion_atom_site_label_3
_geom_torsion_atom_site_label_4
_geom_torsion
_geom_torsion_site_symmetry_1
_geom_torsion_site_symmetry_4
N1 C1 C2 C3 175.3(6) . .
C6 C1 C2 C3 52.5(8) . .
C1 C2 C3 N3 -172.3(6) . .
C1 C2 C3 C4 -54.8(8) . .
C2 C3 C4 C5 53.4(8) . .
N3 C3 C4 C5 177.4(5) . .
C3 C4 C5 N2 -173.6(7) . .
C3 C4 C5 C6 -49.6(9) . .
N1 C1 C6 C5 -173.2(5) . .
C2 C1 C6 C5 -49.3(8) . .
N2 C5 C6 C1 167.5(6) . .
C4 C5 C6 C1 47.0(8) . .
N1 C7 C8 C9 -3.1(8) . .
N1 C7 C8 C13 177.4(6) . .
C13 C8 C9 O9 -176.4(5) . .
C7 C8 C9 O9 4.1(5) . .
C13 C8 C9 C10 0.0 . .
C7 C8 C9 C10 -179.5(5) . .
O9 C9 C10 C11 176.5(5) . .
C8 C9 C10 C11 0.0 . .
O9 C9 C10 C18 -6.3(5) . .
C8 C9 C10 C18 177.2(5) . .
C9 C10 C11 C12 0.0 . .
C18 C10 C11 C12 -177.2(5) . .
C10 C11 C12 C13 0.0 . .
C10 C11 C12 C14 179.8(4) . .
C11 C12 C13 C8 0.0 . .
C14 C12 C13 C8 -179.8(4) . .
C9 C8 C13 C12 0.0 . .
C7 C8 C13 C12 179.5(5) . .
C11 C12 C14 C15 -41.8(6) . .
C13 C12 C14 C15 138.0(5) . .
C11 C12 C14 C17 -169.0(6) . .
C13 C12 C14 C17 10.8(8) . .
C11 C12 C14 C16 77.8(5) . .
C13 C12 C14 C16 -102.4(5) . .
C11 C10 C18 N21 1.0(10) . .
C9 C10 C18 N21 -176.2(7) . .
N21 C21 C22 C23 -177.3(7) . .
C26 C21 C22 C23 65.6(8) . .
C21 C22 C23 N23 -179.2(6) . .
C21 C22 C23 C24 -62.3(9) . .
C22 C23 C24 C25 61.9(8) . .
N23 C23 C24 C25 -179.8(6) . .
C23 C24 C25 N25 178.7(7) . .
C23 C24 C25 C26 -66.4(8) . .
C24 C25 C26 C21 66.3(7) . .
N25 C25 C26 C21 -173.1(6) . .
N21 C21 C26 C25 173.9(6) . .
C22 C21 C26 C25 -63.4(7) . .
N25 C27 C28 C29 -177.5(6) . .
N25 C27 C28 C33 -2.2(10) . .
C33 C28 C29 C30 0.0 . .
C27 C28 C29 C30 175.5(6) . .
C33 C28 C29 O29 179.4(5) . .
C27 C28 C29 O29 -5.1(6) . .
C28 C29 C30 C31 0.0 . .
O29 C29 C30 C31 -179.3(5) . .
C28 C29 C30 C67 174.7(7) . 3_567
O29 C29 C30 C67 -4.6(7) . 3_567
C29 C30 C31 C32 0.0 . .
C67 C30 C31 C32 -175.0(6) 3_567 .
C30 C31 C32 C33 0.0 . .
C30 C31 C32 C34 179.2(7) . .
C31 C32 C33 C28 0.0 . .
C34 C32 C33 C28 -179.2(6) . .
C29 C28 C33 C32 0.0 . .
C27 C28 C33 C32 -175.1(6) . .
C31 C32 C34 C35 -167.1(12) . .
C33 C32 C34 C35 12.1(16) . .
C31 C32 C34 C37 -34.3(10) . .
C33 C32 C34 C37 144.9(7) . .
C31 C32 C34 C36 66.8(8) . .
C33 C32 C34 C36 -114.0(7) . .
N23 C47 C48 C49 -176.6(6) . .
N23 C47 C48 C53 4.3(9) . .
C53 C48 C49 O49 177.3(5) . .
C47 C48 C49 O49 -1.8(5) . .
C53 C48 C49 C50 0.0 . .
C47 C48 C49 C50 -179.1(5) . .
O49 C49 C50 C51 -177.1(5) . .
C48 C49 C50 C51 0.0 . .
O49 C49 C50 C77 -0.1(7) . 2_665
C48 C49 C50 C77 177.1(6) . 2_665
C49 C50 C51 C52 0.0 . .
C77 C50 C51 C52 -177.4(6) 2_665 .
C50 C51 C52 C53 0.0 . .
C50 C51 C52 C54 -177.5(5) . .
C51 C52 C53 C48 0.0 . .
C54 C52 C53 C48 177.4(5) . .
C49 C48 C53 C52 0.0 . .
C47 C48 C53 C52 179.1(5) . .
C53 C52 C54 C57 -115.6(8) . .
C51 C52 C54 C57 61.8(9) . .
C53 C52 C54 C56 126.9(7) . .
C51 C52 C54 C56 -55.7(8) . .
C53 C52 C54 C55 -1.1(8) . .
C51 C52 C54 C55 176.3(5) . .
C8 C7 N1 C1 179.9(6) . .
C2 C1 N1 C7 125.1(7) . .
C6 C1 N1 C7 -109.4(7) . .
C30 C67 N2 C5 -176.8(18) 4_657 .
C6 C5 N2 C67 116.9(8) . .
C4 C5 N2 C67 -122.7(7) . .
C50 C77 N3 C3 171.8(18) 2_665 .
C2 C3 N3 C77 -119.7(7) . .
C4 C3 N3 C77 117.8(7) . .
C10 C18 N21 C21 -176.4(6) . .
C22 C21 N21 C18 115.5(9) . .
C26 C21 N21 C18 -127.8(8) . .
C48 C47 N23 C23 174.0(6) . .
C22 C23 N23 C47 -124.0(7) . .
C24 C23 N23 C47 118.3(7) . .
C28 C27 N25 C25 -179.5(6) . .
C24 C25 N25 C27 -114.5(9) . .
C26 C25 N25 C27 126.9(8) . .

loop_
_platon_squeeze_void_nr
_platon_squeeze_void_average_x
_platon_squeeze_void_average_y
_platon_squeeze_void_average_z
_platon_squeeze_void_volume
_platon_squeeze_void_count_electrons
_platon_squeeze_void_content
1 -0.009 0.004 -0.012 9064 2927 ' '
